data_2205536
loop_
_publ_author_name
'Kontturi, Mervi'
'Per\"aniemi, Sirpa'
'Veps\"al\"ainen, Jouko J.'
'Ahlgr\'en, Markku'

_publ_section_title
;<i>catena</i>-Poly[diaquazinc(II)-\m-(diethyl
 dichloromethylenebisphosphonato)-\k^3^<i>O,O</i>':<i>O</i>''-tetraaquazinc(II)-\m-(diethyl
 dichloromethylenebisphosphonato)-\k^3^<i>O</i>:<i>O</i>',<i>O</i>'']
;
_journal_issue 4
_journal_name_full 'Acta Crystallographica Section E'
_journal_page_first m635
_journal_page_last m637
_journal_paper_doi 10.1107/S1600536805005957
_journal_volume 61
_journal_year 2005
_chemical_formula_iupac '[Zn (C5 H10 Cl2 O6 P2) (H2 O)3]'
_chemical_formula_moiety 'C5 H16 Cl2 O9 P2 Zn'
_chemical_formula_sum 'C5 H16 Cl2 O9 P2 Zn'
_chemical_formula_weight 418.39
_chemical_name_systematic
;
catena-Poly[diaquazinc(II)-\m-(diethyl dichloromethylenebisphosphonato)-
\k^3^O,O':O''-tetraaquazinc(II)-\m-(diethyl dichloromethylenebisphosphonato)-
\k^3^O:O',O'']
;
_space_group_IT_number 2
_symmetry_cell_setting triclinic
_symmetry_space_group_name_Hall '-P 1'
_symmetry_space_group_name_H-M 'P -1'
_atom_sites_solution_hydrogens geom
_atom_sites_solution_primary direct
_atom_sites_solution_secondary difmap
_audit_creation_method SHELXL-97
_cell_angle_alpha 94.6590(10)
_cell_angle_beta 97.7240(10)
_cell_angle_gamma 93.2440(10)
_cell_formula_units_Z 2
_cell_length_a 7.38090(10)
_cell_length_b 8.33830(10)
_cell_length_c 11.8498(2)
_cell_measurement_reflns_used 13591
_cell_measurement_temperature 120(2)
_cell_measurement_theta_max 27.00
_cell_measurement_theta_min 2.46
_cell_volume 718.597(18)
_computing_cell_refinement 'DENZO/SCALEPACK (Otwinowski & Minor, 1997)'
_computing_data_collection 'COLLECT (Nonius, 1997)'
_computing_data_reduction DENZO/SCALEPACK
_computing_molecular_graphics 'XP in SHELXTL (Bruker, 1998)'
_computing_publication_material SHELXL97
_computing_structure_refinement 'SHELXL97 (Sheldrick, 1997)'
_computing_structure_solution 'SHELXS97 (Sheldrick, 1997)'
_diffrn_ambient_temperature 120(2)
_diffrn_measured_fraction_theta_full 0.998
_diffrn_measured_fraction_theta_max 0.998
_diffrn_measurement_device_type 'Nonius KappaCCD'
_diffrn_measurement_method '\f scans and \w scans with \k offsets'
_diffrn_radiation_monochromator graphite
_diffrn_radiation_source 'fine-focus sealed tube'
_diffrn_radiation_type MoK\a
_diffrn_radiation_wavelength 0.71073
_diffrn_reflns_av_R_equivalents 0.0374
_diffrn_reflns_av_sigmaI/netI 0.0262
_diffrn_reflns_limit_h_max 9
_diffrn_reflns_limit_h_min -8
_diffrn_reflns_limit_k_max 10
_diffrn_reflns_limit_k_min -10
_diffrn_reflns_limit_l_max 15
_diffrn_reflns_limit_l_min -15
_diffrn_reflns_number 13591
_diffrn_reflns_theta_full 27.00
_diffrn_reflns_theta_max 27.00
_diffrn_reflns_theta_min 2.46
_diffrn_standards_decay_% 0
_diffrn_standards_interval_count 0
_diffrn_standards_interval_time 0
_diffrn_standards_number 0
_exptl_absorpt_coefficient_mu 2.337
_exptl_absorpt_correction_T_max 0.8351
_exptl_absorpt_correction_T_min 0.6522
_exptl_absorpt_correction_type multi-scan
_exptl_absorpt_process_details '(XPREP in SHELXTL; Bruker, 1998)'
_exptl_crystal_colour colourless
_exptl_crystal_density_diffrn 1.934
_exptl_crystal_density_meas 1.900(10)
_exptl_crystal_density_method 'flotation in cyclohexane/bromoform'
_exptl_crystal_description plate
_exptl_crystal_F_000 424
_exptl_crystal_size_max 0.20
_exptl_crystal_size_mid 0.15
_exptl_crystal_size_min 0.08
_refine_diff_density_max 0.461
_refine_diff_density_min -0.551
_refine_ls_extinction_method none
_refine_ls_goodness_of_fit_ref 1.067
_refine_ls_hydrogen_treatment constr
_refine_ls_matrix_type full
_refine_ls_number_parameters 174
_refine_ls_number_reflns 3136
_refine_ls_number_restraints 0
_refine_ls_restrained_S_all 1.067
_refine_ls_R_factor_all 0.0242
_refine_ls_R_factor_gt 0.0202
_refine_ls_shift/su_max 0.000
_refine_ls_shift/su_mean 0.000
_refine_ls_structure_factor_coef Fsqd
_refine_ls_weighting_details 'calc w = 1/[\s^2^(Fo^2^)+(0.0245P)^2^+0.3604P] where P = (Fo^2^+2Fc^2^)/3'
_refine_ls_weighting_scheme calc
_refine_ls_wR_factor_gt 0.0518
_refine_ls_wR_factor_ref 0.0531
_reflns_number_gt 2852
_reflns_number_total 3136
_reflns_threshold_expression I>2\s(I)
_cod_data_source_file lh6370.cif
_cod_data_source_block I
_cod_database_code 2205536
_cod_database_fobs_code 2205536

loop_
_symmetry_equiv_pos_as_xyz
'x, y, z'
'-x, -y, -z'

loop_
_atom_site_label
_atom_site_fract_x
_atom_site_fract_y
_atom_site_fract_z
_atom_site_U_iso_or_equiv
_atom_site_adp_type
_atom_site_calc_flag
_atom_site_refinement_flags
_atom_site_occupancy
_atom_site_type_symbol
Zn1 0.0000 0.0000 0.5000 0.00638(7) Uani d S 1 Zn
Zn2 0.5000 0.5000 0.5000 0.00713(7) Uani d S 1 Zn
Cl1 0.22344(6) 0.29474(5) 0.14566(3) 0.01257(10) Uani d . 1 Cl
Cl2 -0.09432(5) 0.08857(5) 0.17308(4) 0.01326(10) Uani d . 1 Cl
P1 0.27170(5) 0.02472(5) 0.29328(4) 0.00646(9) Uani d . 1 P
P2 0.07031(5) 0.31775(5) 0.36883(4) 0.00604(9) Uani d . 1 P
O1 0.23584(16) 0.10062(14) 0.61639(10) 0.0105(2) Uani d . 1 O
H1A 0.3143 0.1694 0.5954 0.016 Uiso d R 1 H
H1B 0.3059 0.0310 0.6428 0.016 Uiso d R 1 H
O2 0.42027(16) 0.54770(15) 0.66143(10) 0.0124(2) Uani d . 1 O
H2A 0.4654 0.6393 0.6925 0.019 Uiso d R 1 H
H2B 0.3068 0.5543 0.6654 0.019 Uiso d R 1 H
O3 0.44804(16) 0.73934(14) 0.46542(10) 0.0107(2) Uani d . 1 O
H3A 0.4735 0.7923 0.5306 0.016 Uiso d R 1 H
H3B 0.3460 0.7711 0.4366 0.016 Uiso d R 1 H
O11 0.18094(15) -0.05491(14) 0.38166(10) 0.0087(2) Uani d . 1 O
O12 0.46117(15) 0.10352(14) 0.32546(10) 0.0099(2) Uani d . 1 O
O13 0.26226(16) -0.10522(14) 0.18802(10) 0.0110(2) Uani d . 1 O
O21 -0.04362(15) 0.21876(14) 0.43605(10) 0.0089(2) Uani d . 1 O
O22 0.24730(15) 0.39779(14) 0.42584(10) 0.0109(2) Uani d . 1 O
O23 -0.05887(15) 0.44211(14) 0.31134(10) 0.0092(2) Uani d . 1 O
C1 0.1186(2) 0.1816(2) 0.24513(14) 0.0083(3) Uani d . 1 C
C11 0.3917(3) -0.1075(2) 0.10608(16) 0.0173(4) Uani d . 1 C
H11A 0.5162 -0.0707 0.1447 0.021 Uiso calc R 1 H
H11B 0.3558 -0.0350 0.0460 0.021 Uiso calc R 1 H
C12 0.38922(18) -0.27862(18) 0.05419(18) 0.0266(5) Uani d . 1 C
H12A 0.4263 -0.3489 0.1144 0.040 Uiso calc R 1 H
H12B 0.4746 -0.2845 -0.0024 0.040 Uiso calc R 1 H
H12C 0.2652 -0.3139 0.0168 0.040 Uiso calc R 1 H
C21 0.00929(18) 0.59655(16) 0.27487(14) 0.0104(3) Uani d . 1 C
H21A 0.1409 0.5938 0.2668 0.013 Uiso calc R 1 H
H21B -0.0051 0.6861 0.3324 0.013 Uiso calc R 1 H
C22 -0.1006(3) 0.6211(2) 0.16188(17) 0.0198(4) Uani d . 1 C
H22A -0.0795 0.5355 0.1044 0.030 Uiso calc R 1 H
H22B -0.0628 0.7261 0.1378 0.030 Uiso calc R 1 H
H22C -0.2312 0.6178 0.1699 0.030 Uiso calc R 1 H

loop_
_atom_site_aniso_label
_atom_site_aniso_U_11
_atom_site_aniso_U_22
_atom_site_aniso_U_33
_atom_site_aniso_U_12
_atom_site_aniso_U_13
_atom_site_aniso_U_23
Zn1 0.00633(13) 0.00514(13) 0.00806(14) 0.00079(9) 0.00179(10) 0.00144(10)
Zn2 0.00586(13) 0.00604(14) 0.00934(14) -0.00026(9) 0.00042(10) 0.00129(10)
Cl1 0.0164(2) 0.0117(2) 0.0115(2) 0.00187(16) 0.00599(16) 0.00528(16)
Cl2 0.01001(19) 0.0145(2) 0.0132(2) -0.00136(15) -0.00428(15) -0.00019(16)
P1 0.0066(2) 0.0055(2) 0.0073(2) 0.00062(15) 0.00103(15) 0.00043(15)
P2 0.00503(19) 0.0050(2) 0.0083(2) 0.00087(15) 0.00063(15) 0.00145(16)
O1 0.0086(6) 0.0090(6) 0.0136(6) 0.0001(4) 0.0003(5) 0.0024(5)
O2 0.0069(6) 0.0166(6) 0.0135(6) -0.0003(5) 0.0026(5) -0.0011(5)
O3 0.0094(6) 0.0089(6) 0.0131(6) 0.0024(4) -0.0017(5) 0.0002(5)
O11 0.0098(6) 0.0076(6) 0.0101(6) 0.0029(4) 0.0034(5) 0.0032(5)
O12 0.0082(6) 0.0089(6) 0.0122(6) 0.0005(4) 0.0005(5) -0.0002(5)
O13 0.0113(6) 0.0097(6) 0.0118(6) -0.0011(5) 0.0052(5) -0.0040(5)
O21 0.0096(6) 0.0072(6) 0.0107(6) 0.0014(4) 0.0030(5) 0.0030(5)
O22 0.0066(5) 0.0109(6) 0.0141(6) 0.0000(4) -0.0010(5) -0.0009(5)
O23 0.0067(5) 0.0065(6) 0.0151(6) 0.0011(4) 0.0015(5) 0.0049(5)
C1 0.0066(7) 0.0090(8) 0.0092(8) -0.0018(6) 0.0000(6) 0.0034(6)
C11 0.0185(9) 0.0209(10) 0.0134(9) -0.0017(7) 0.0095(7) -0.0038(8)
C12 0.0302(11) 0.0226(11) 0.0283(11) 0.0049(9) 0.0145(9) -0.0095(9)
C21 0.0120(8) 0.0039(8) 0.0156(9) -0.0015(6) 0.0018(7) 0.0039(7)
C22 0.0214(10) 0.0151(10) 0.0220(10) -0.0019(7) -0.0044(8) 0.0104(8)

loop_
_atom_type_symbol
_atom_type_description
_atom_type_scat_dispersion_real
_atom_type_scat_dispersion_imag
_atom_type_scat_source
C C 0.0033 0.0016 'International Tables Vol C Tables 4.2.6.8 and 6.1.1.4'
H H 0.0000 0.0000 'International Tables Vol C Tables 4.2.6.8 and 6.1.1.4'
O O 0.0106 0.0060 'International Tables Vol C Tables 4.2.6.8 and 6.1.1.4'
P P 0.1023 0.0942 'International Tables Vol C Tables 4.2.6.8 and 6.1.1.4'
Cl Cl 0.1484 0.1585 'International Tables Vol C Tables 4.2.6.8 and 6.1.1.4'
Zn Zn 0.2839 1.4301 'International Tables Vol C Tables 4.2.6.8 and 6.1.1.4'

loop_
_geom_angle_atom_site_label_1
_geom_angle_atom_site_label_2
_geom_angle_atom_site_label_3
_geom_angle_site_symmetry_1
_geom_angle_site_symmetry_3
_geom_angle
_geom_angle_publ_flag
O21 Zn1 O21 2_556 . 180.0 no
O21 Zn1 O11 2_556 . 88.76(4) no
O21 Zn1 O11 . . 91.24(4) no
O21 Zn1 O11 2_556 2_556 91.24(4) no
O21 Zn1 O11 . 2_556 88.76(4) no
O11 Zn1 O11 . 2_556 180.0 no
O21 Zn1 O1 2_556 . 87.99(4) no
O21 Zn1 O1 . . 92.01(4) no
O11 Zn1 O1 . . 87.27(4) no
O11 Zn1 O1 2_556 . 92.73(4) no
O21 Zn1 O1 2_556 2_556 92.01(4) no
O21 Zn1 O1 . 2_556 87.99(4) no
O11 Zn1 O1 . 2_556 92.73(4) no
O11 Zn1 O1 2_556 2_556 87.27(4) no
O1 Zn1 O1 . 2_556 180.00(4) no
O22 Zn2 O22 2_666 . 180.00(4) no
O22 Zn2 O2 2_666 2_666 94.51(5) no
O22 Zn2 O2 . 2_666 85.49(5) no
O22 Zn2 O2 2_666 . 85.49(5) no
O22 Zn2 O2 . . 94.51(5) no
O2 Zn2 O2 2_666 . 180.0 no
O22 Zn2 O3 2_666 2_666 96.16(5) no
O22 Zn2 O3 . 2_666 83.84(5) no
O2 Zn2 O3 2_666 2_666 88.96(5) no
O2 Zn2 O3 . 2_666 91.04(5) no
O22 Zn2 O3 2_666 . 83.84(5) no
O22 Zn2 O3 . . 96.16(5) no
O2 Zn2 O3 2_666 . 91.04(5) no
O2 Zn2 O3 . . 88.96(5) no
O3 Zn2 O3 2_666 . 180.0 no
O11 P1 O12 . . 119.22(7) no
O11 P1 O13 . . 106.30(7) no
O12 P1 O13 . . 111.32(6) no
O11 P1 C1 . . 105.42(7) no
O12 P1 C1 . . 107.72(7) no
O13 P1 C1 . . 105.99(7) no
O22 P2 O21 . . 119.18(7) no
O22 P2 O23 . . 111.73(7) no
O21 P2 O23 . . 106.72(6) no
O22 P2 C1 . . 107.78(7) no
O21 P2 C1 . . 106.61(7) no
O23 P2 C1 . . 103.63(7) no
Zn1 O1 H1A . . 121.2 no
Zn1 O1 H1B . . 114.2 no
H1A O1 H1B . . 101.2 no
Zn2 O2 H2A . . 111.2 no
Zn2 O2 H2B . . 118.0 no
H2A O2 H2B . . 101.9 no
Zn2 O3 H3A . . 103.6 no
Zn2 O3 H3B . . 125.9 no
H3A O3 H3B . . 105.2 no
P1 O11 Zn1 . . 139.05(7) no
C11 O13 P1 . . 124.27(11) no
P2 O21 Zn1 . . 130.29(7) no
P2 O22 Zn2 . . 176.93(8) no
C21 O23 P2 . . 123.55(9) no
Cl2 C1 Cl1 . . 108.03(9) yes
Cl2 C1 P1 . . 109.76(9) yes
Cl1 C1 P1 . . 109.05(8) yes
Cl2 C1 P2 . . 108.30(8) yes
Cl1 C1 P2 . . 110.57(9) yes
P1 C1 P2 . . 111.08(8) yes
O13 C11 C12 . . 107.23(15) no
O13 C11 H11A . . 110.3 no
C12 C11 H11A . . 110.3 no
O13 C11 H11B . . 110.3 no
C12 C11 H11B . . 110.3 no
H11A C11 H11B . . 108.5 no
C11 C12 H12A . . 109.5 no
C11 C12 H12B . . 109.5 no
H12A C12 H12B . . 109.5 no
C11 C12 H12C . . 109.5 no
H12A C12 H12C . . 109.5 no
H12B C12 H12C . . 109.5 no
O23 C21 C22 . . 107.80(12) no
O23 C21 H21A . . 110.1 no
C22 C21 H21A . . 110.1 no
O23 C21 H21B . . 110.1 no
C22 C21 H21B . . 110.1 no
H21A C21 H21B . . 108.5 no
C21 C22 H22A . . 109.5 no
C21 C22 H22B . . 109.5 no
H22A C22 H22B . . 109.5 no
C21 C22 H22C . . 109.5 no
H22A C22 H22C . . 109.5 no
H22B C22 H22C . . 109.5 no

loop_
_geom_bond_atom_site_label_1
_geom_bond_atom_site_label_2
_geom_bond_site_symmetry_2
_geom_bond_distance
_geom_bond_publ_flag
Zn1 O21 2_556 2.0568(11) no
Zn1 O21 . 2.0568(11) yes
Zn1 O11 . 2.1043(11) yes
Zn1 O11 2_556 2.1043(11) no
Zn1 O1 . 2.1535(12) yes
Zn1 O1 2_556 2.1535(12) no
Zn2 O22 2_666 2.0580(12) no
Zn2 O22 . 2.0580(12) yes
Zn2 O2 2_666 2.0902(12) no
Zn2 O2 . 2.0902(12) yes
Zn2 O3 2_666 2.1154(12) no
Zn2 O3 . 2.1154(12) yes
Cl1 C1 . 1.7947(16) yes
Cl2 C1 . 1.7874(17) yes
P1 O11 . 1.4959(12) yes
P1 O12 . 1.4982(12) yes
P1 O13 . 1.5757(12) yes
P1 C1 . 1.8517(16) yes
P2 O22 . 1.4829(12) yes
P2 O21 . 1.4937(12) yes
P2 O23 . 1.5813(11) yes
P2 C1 . 1.8655(17) yes
O1 H1A . 0.8657 no
O1 H1B . 0.8500 no
O2 H2A . 0.8500 no
O2 H2B . 0.8500 no
O3 H3A . 0.8500 no
O3 H3B . 0.8500 no
O13 C11 . 1.451(2) no
O23 C21 . 1.4744(18) no
C11 C12 . 1.505(2) no
C11 H11A . 0.9900 no
C11 H11B . 0.9900 no
C12 H12A . 0.9800 no
C12 H12B . 0.9800 no
C12 H12C . 0.9800 no
C21 C22 . 1.505(2) no
C21 H21A . 0.9900 no
C21 H21B . 0.9900 no
C22 H22A . 0.9800 no
C22 H22B . 0.9800 no
C22 H22C . 0.9800 no

loop_
_geom_hbond_atom_site_label_D
_geom_hbond_atom_site_label_H
_geom_hbond_atom_site_label_A
_geom_hbond_site_symmetry_A
_geom_hbond_distance_DH
_geom_hbond_distance_HA
_geom_hbond_distance_DA
_geom_hbond_angle_DHA
O1 H1B O12 2_656 0.85 2.11 2.9293(16) 161
O1 H1A O3 2_666 0.87 2.11 2.9377(17) 160
O2 H2A Cl1 2_666 0.85 2.79 3.3723(13) 128
O2 H2A O12 2_666 0.85 2.22 2.9749(17) 149
O2 H2B O23 2_566 0.85 1.89 2.7348(16) 174
O3 H3B O11 1_565 0.85 2.04 2.8194(16) 153
O3 H3A O12 2_666 0.85 1.84 2.6895(17) 176
